data_4333475
loop_
_publ_author_name
'Punji, Benudhar'
'Mague, Joel T.'
'Balakrishna, Maravanji S.'

_publ_section_title
;
 Thioether-Functionalized Ferrocenyl-bis(phosphonite),
 Fe{(C5H4)P(&#x2212;OC10H6(\m-S)C10H6O&#x2212;)}2:&#x00A0; Synthesis,
 Coordination Behavior, and Application in Suzuki-Miyaura Cross-Coupling
 Reactions
;
_journal_issue 24
_journal_name_full 'Inorganic Chemistry'
_journal_page_first 10268
_journal_page_last 10275
_journal_paper_doi 10.1021/ic701537k
_journal_volume 46
_journal_year 2007
_chemical_formula_moiety 'C50 H32 Au2 Cl2 Fe O4 P2 S2'
_chemical_formula_sum 'C50 H32 Au2 Cl2 Fe O4 P2 S2'
_chemical_formula_weight 1343.50
_chemical_name_systematic
; 
 ? 
;
_space_group_IT_number 15
_symmetry_cell_setting monoclinic
_symmetry_space_group_name_Hall '-C 2yc'
_symmetry_space_group_name_H-M 'C 1 2/c 1'
_atom_sites_solution_hydrogens geom
_atom_sites_solution_primary direct
_atom_sites_solution_secondary difmap
_audit_creation_method SHELXL-97
_cell_angle_alpha 90.00
_cell_angle_beta 103.520(1)
_cell_angle_gamma 90.00
_cell_formula_units_Z 4
_cell_length_a 18.585(1)
_cell_length_b 9.6828(6)
_cell_length_c 24.923(2)
_cell_measurement_reflns_used 8217
_cell_measurement_temperature 100(2)
_cell_measurement_theta_max 28.29
_cell_measurement_theta_min 2.39
_cell_volume 4360.7(5)
_computing_cell_refinement 'Bruker SMART (Bruker-AXS, 2000)'
_computing_data_collection 'Bruker SMART (Bruker-AXS, 2000)'
_computing_data_reduction 'Bruker SAINT+ (Bruker-AXS, 2004)'
_computing_molecular_graphics 'Bruker SHELXTL (Bruker-AXS, 2000a)'
_computing_publication_material 'Bruker SHELXTL (Bruker-AXS, 2000a)'
_computing_structure_refinement 'SHELXL-97 (Sheldrick, 1997)'
_computing_structure_solution 'SHELXS-97 (Sheldrick, 1997)'
_diffrn_ambient_temperature 100(2)
_diffrn_measured_fraction_theta_full 0.998
_diffrn_measured_fraction_theta_max 0.998
_diffrn_measurement_device_type 'Bruker-AXS Smart APEX CCD area detector'
_diffrn_measurement_method 'phi and omega scans'
_diffrn_radiation_monochromator graphite
_diffrn_radiation_source 'fine-focus sealed tube'
_diffrn_radiation_type MoK\a
_diffrn_radiation_wavelength 0.71073
_diffrn_reflns_av_R_equivalents 0.0428
_diffrn_reflns_av_sigmaI/netI 0.0285
_diffrn_reflns_limit_h_max 24
_diffrn_reflns_limit_h_min -24
_diffrn_reflns_limit_k_max 12
_diffrn_reflns_limit_k_min -12
_diffrn_reflns_limit_l_max 33
_diffrn_reflns_limit_l_min -33
_diffrn_reflns_number 37320
_diffrn_reflns_theta_full 28.32
_diffrn_reflns_theta_max 28.32
_diffrn_reflns_theta_min 2.25
_exptl_absorpt_coefficient_mu 7.380
_exptl_absorpt_correction_T_max 0.5968
_exptl_absorpt_correction_T_min 0.4751
_exptl_absorpt_correction_type multi-scan
_exptl_absorpt_process_details 'SADABS (Sheldrick, 2002)'
_exptl_crystal_colour Yellow
_exptl_crystal_density_diffrn 2.046
_exptl_crystal_density_method 'not measured'
_exptl_crystal_description Plate
_exptl_crystal_F_000 2576
_exptl_crystal_size_max 0.12
_exptl_crystal_size_mid 0.12
_exptl_crystal_size_min 0.08
_refine_diff_density_max 2.343
_refine_diff_density_min -0.494
_refine_diff_density_rms 0.153
_refine_ls_extinction_method none
_refine_ls_goodness_of_fit_ref 1.079
_refine_ls_hydrogen_treatment constr
_refine_ls_matrix_type full
_refine_ls_number_parameters 285
_refine_ls_number_reflns 5405
_refine_ls_number_restraints 0
_refine_ls_restrained_S_all 1.079
_refine_ls_R_factor_all 0.0432
_refine_ls_R_factor_gt 0.0330
_refine_ls_shift/su_max 0.002
_refine_ls_shift/su_mean 0.000
_refine_ls_structure_factor_coef Fsqd
_refine_ls_weighting_details 'calc w=1/[\s^2^(Fo^2^)+(0.0339P)^2^+16.4772P] where P=(Fo^2^+2Fc^2^)/3'
_refine_ls_weighting_scheme calc
_refine_ls_wR_factor_gt 0.0719
_refine_ls_wR_factor_ref 0.0756
_reflns_number_gt 4466
_reflns_number_total 5405
_reflns_threshold_expression >2\s(I)
_cod_data_source_file ic701537ksup2.cif
_cod_data_source_block msb284
_cod_depositor_comments
;
The following automatic conversions were performed:

'_symmetry_cell_setting' value 'Monoclinic' changed to 'monoclinic'
according to /home/saulius/struct/CIF-dictionaries/cif_core.dic
dictionary named 'cif_core.dic' version 2.4.2 from 2011-04-26.

Automatic conversion script
Id: cif_fix_values 1891 2012-01-12 08:04:46Z andrius 
;
_cod_original_sg_symbol_H-M C2/c
_cod_database_code 4333475

loop_
_symmetry_equiv_pos_as_xyz
'x, y, z'
'-x, y, -z+1/2'
'x+1/2, y+1/2, z'
'-x+1/2, y+1/2, -z+1/2'
'-x, -y, -z'
'x, -y, z-1/2'
'-x+1/2, -y+1/2, -z'
'x+1/2, -y+1/2, z-1/2'

loop_
_atom_site_label
_atom_site_type_symbol
_atom_site_fract_x
_atom_site_fract_y
_atom_site_fract_z
_atom_site_U_iso_or_equiv
_atom_site_adp_type
_atom_site_occupancy
_atom_site_symmetry_multiplicity
_atom_site_calc_flag
_atom_site_refinement_flags
Au Au -0.002026(10) 0.755167(15) 0.185964(6) 0.02371(6) Uani 1 1 d .
Fe Fe 0.0000 1.15438(8) 0.2500 0.02492(19) Uani 1 2 d S
Cl Cl -0.09727(7) 0.60223(10) 0.17940(4) 0.0300(2) Uani 1 1 d .
S S 0.17926(7) 0.86316(11) 0.07441(4) 0.0290(2) Uani 1 1 d .
P P 0.07839(7) 0.91897(11) 0.18106(4) 0.0243(2) Uani 1 1 d .
O1 O 0.06031(18) 0.9922(3) 0.12150(11) 0.0262(7) Uani 1 1 d .
O2 O 0.16367(17) 0.8721(3) 0.19172(12) 0.0287(7) Uani 1 1 d .
C1 C 0.1829(3) 0.7415(4) 0.17466(18) 0.0258(9) Uani 1 1 d .
C2 C 0.1961(2) 0.7238(4) 0.12304(18) 0.0254(9) Uani 1 1 d .
C3 C 0.2221(2) 0.5915(5) 0.11010(18) 0.0276(9) Uani 1 1 d .
C4 C 0.2433(3) 0.5648(5) 0.05984(18) 0.0333(11) Uani 1 1 d .
H4 H 0.2419 0.6373 0.0339 0.040 Uiso 1 1 calc R
C5 C 0.2655(3) 0.4367(6) 0.0485(2) 0.0397(12) Uani 1 1 d .
H5 H 0.2789 0.4207 0.0145 0.048 Uiso 1 1 calc R
C6 C 0.2692(3) 0.3274(6) 0.0861(2) 0.0424(13) Uani 1 1 d .
H6 H 0.2840 0.2379 0.0773 0.051 Uiso 1 1 calc R
C7 C 0.2512(3) 0.3509(5) 0.1352(2) 0.0331(10) Uani 1 1 d .
H7 H 0.2546 0.2774 0.1609 0.040 Uiso 1 1 calc R
C8 C 0.2276(2) 0.4820(5) 0.14870(17) 0.0262(9) Uani 1 1 d .
C9 C 0.2109(2) 0.5082(5) 0.20021(17) 0.0280(9) Uani 1 1 d .
H9 H 0.2140 0.4350 0.2260 0.034 Uiso 1 1 calc R
C10 C 0.1905(2) 0.6354(5) 0.21358(17) 0.0267(9) Uani 1 1 d .
H10 H 0.1814 0.6523 0.2490 0.032 Uiso 1 1 calc R
C11 C 0.0333(3) 0.9081(4) 0.07512(16) 0.0258(9) Uani 1 1 d .
C12 C 0.0818(3) 0.8435(4) 0.04920(16) 0.0249(9) Uani 1 1 d .
C13 C 0.0520(3) 0.7582(4) 0.00238(17) 0.0258(9) Uani 1 1 d .
C14 C 0.0960(3) 0.6932(5) -0.02980(18) 0.0311(10) Uani 1 1 d .
H14 H 0.1475 0.7128 -0.0226 0.037 Uiso 1 1 calc R
C15 C 0.0654(3) 0.6025(5) -0.07105(19) 0.0364(11) Uani 1 1 d .
H15 H 0.0959 0.5605 -0.0921 0.044 Uiso 1 1 calc R
C16 C -0.0105(3) 0.5708(5) -0.08267(18) 0.0366(12) Uani 1 1 d .
H16 H -0.0305 0.5038 -0.1099 0.044 Uiso 1 1 calc R
C17 C -0.0549(3) 0.6365(5) -0.05470(18) 0.0341(11) Uani 1 1 d .
H17 H -0.1066 0.6182 -0.0639 0.041 Uiso 1 1 calc R
C18 C -0.0256(3) 0.7319(4) -0.01208(18) 0.0286(10) Uani 1 1 d .
C19 C -0.0718(3) 0.8018(5) 0.01608(18) 0.0312(10) Uani 1 1 d .
H19 H -0.1238 0.7869 0.0056 0.037 Uiso 1 1 calc R
C20 C -0.0434(3) 0.8912(4) 0.05847(17) 0.0291(10) Uani 1 1 d .
H20 H -0.0753 0.9409 0.0762 0.035 Uiso 1 1 calc R
C21 C 0.0855(2) 1.0637(4) 0.22436(17) 0.0243(9) Uani 1 1 d .
C22 C 0.0783(3) 1.2046(5) 0.2075(2) 0.0325(10) Uani 1 1 d .
H22 H 0.0692 1.2378 0.1707 0.039 Uiso 1 1 calc R
C23 C 0.0875(3) 1.2868(5) 0.2560(2) 0.0389(12) Uani 1 1 d .
H23 H 0.0853 1.3848 0.2572 0.047 Uiso 1 1 calc R
C24 C 0.1004(3) 1.1976(5) 0.3023(2) 0.0355(11) Uani 1 1 d .
H24 H 0.1088 1.2258 0.3398 0.043 Uiso 1 1 calc R
C25 C 0.0987(3) 1.0607(5) 0.28363(18) 0.0286(10) Uani 1 1 d .
H25 H 0.1052 0.9803 0.3061 0.034 Uiso 1 1 calc R

loop_
_atom_site_aniso_label
_atom_site_aniso_U_11
_atom_site_aniso_U_22
_atom_site_aniso_U_33
_atom_site_aniso_U_23
_atom_site_aniso_U_13
_atom_site_aniso_U_12
Au 0.03845(11) 0.01545(8) 0.01768(8) -0.00114(6) 0.00745(6) 0.00034(7)
Fe 0.0385(5) 0.0165(4) 0.0210(4) 0.000 0.0097(4) 0.000
Cl 0.0477(7) 0.0201(5) 0.0253(5) -0.0017(4) 0.0151(5) -0.0043(5)
S 0.0391(7) 0.0254(5) 0.0254(5) -0.0005(4) 0.0131(5) -0.0082(5)
P 0.0365(7) 0.0191(5) 0.0171(5) -0.0038(4) 0.0060(4) -0.0009(5)
O1 0.0435(19) 0.0176(14) 0.0179(13) -0.0044(11) 0.0077(13) -0.0019(13)
O2 0.0359(18) 0.0253(16) 0.0243(15) -0.0082(12) 0.0059(13) 0.0001(13)
C1 0.031(2) 0.024(2) 0.023(2) -0.0040(17) 0.0075(17) -0.0009(18)
C2 0.027(2) 0.026(2) 0.023(2) -0.0045(17) 0.0068(17) -0.0037(17)
C3 0.026(2) 0.031(2) 0.027(2) -0.0044(18) 0.0077(18) -0.0005(18)
C4 0.040(3) 0.039(3) 0.024(2) -0.0010(19) 0.015(2) 0.006(2)
C5 0.046(3) 0.048(3) 0.027(2) -0.004(2) 0.014(2) 0.015(2)
C6 0.047(3) 0.041(3) 0.039(3) -0.005(2) 0.009(2) 0.016(2)
C7 0.035(3) 0.030(2) 0.034(2) -0.002(2) 0.007(2) 0.005(2)
C8 0.023(2) 0.031(2) 0.023(2) -0.0019(18) 0.0048(17) 0.0022(18)
C9 0.029(2) 0.033(2) 0.022(2) 0.0016(18) 0.0055(18) 0.0019(19)
C10 0.027(2) 0.036(2) 0.0170(18) -0.0046(17) 0.0046(17) 0.0014(19)
C11 0.044(3) 0.0156(19) 0.0175(18) 0.0029(15) 0.0062(18) 0.0008(18)
C12 0.037(3) 0.022(2) 0.0161(18) 0.0050(16) 0.0082(17) -0.0019(18)
C13 0.042(3) 0.0174(19) 0.0183(18) 0.0055(15) 0.0072(18) 0.0045(18)
C14 0.045(3) 0.028(2) 0.023(2) 0.0018(18) 0.013(2) 0.004(2)
C15 0.053(3) 0.033(3) 0.024(2) 0.0011(19) 0.011(2) 0.012(2)
C16 0.058(3) 0.027(2) 0.021(2) -0.0025(18) 0.001(2) 0.006(2)
C17 0.044(3) 0.030(2) 0.023(2) -0.0030(18) -0.002(2) 0.002(2)
C18 0.042(3) 0.024(2) 0.0186(19) 0.0020(16) 0.0044(18) 0.0044(19)
C19 0.036(3) 0.030(2) 0.024(2) 0.0033(19) 0.0020(19) 0.006(2)
C20 0.044(3) 0.024(2) 0.0180(19) 0.0024(16) 0.0059(19) 0.008(2)
C21 0.032(2) 0.020(2) 0.0205(19) -0.0045(16) 0.0074(18) -0.0035(17)
C22 0.045(3) 0.022(2) 0.034(2) -0.0044(19) 0.018(2) -0.007(2)
C23 0.048(3) 0.027(2) 0.047(3) -0.014(2) 0.021(3) -0.011(2)
C24 0.040(3) 0.036(3) 0.031(2) -0.018(2) 0.008(2) -0.005(2)
C25 0.032(3) 0.027(2) 0.028(2) -0.0061(18) 0.0075(19) -0.0027(19)

loop_
_atom_type_symbol
_atom_type_description
_atom_type_scat_dispersion_real
_atom_type_scat_dispersion_imag
_atom_type_scat_source
C C 0.0033 0.0016 'International Tables Vol C Tables 4.2.6.8 and 6.1.1.4'
H H 0.0000 0.0000 'International Tables Vol C Tables 4.2.6.8 and 6.1.1.4'
O O 0.0106 0.0060 'International Tables Vol C Tables 4.2.6.8 and 6.1.1.4'
P P 0.1023 0.0942 'International Tables Vol C Tables 4.2.6.8 and 6.1.1.4'
S S 0.1246 0.1234 'International Tables Vol C Tables 4.2.6.8 and 6.1.1.4'
Cl Cl 0.1484 0.1585 'International Tables Vol C Tables 4.2.6.8 and 6.1.1.4'
Fe Fe 0.3463 0.8444 'International Tables Vol C Tables 4.2.6.8 and 6.1.1.4'
Au Au -2.0133 8.8022 'International Tables Vol C Tables 4.2.6.8 and 6.1.1.4'

loop_
_geom_angle_atom_site_label_1
_geom_angle_atom_site_label_2
_geom_angle_atom_site_label_3
_geom_angle
_geom_angle_site_symmetry_1
_geom_angle_site_symmetry_3
P Au Cl 170.95(4) . .
P Au Au 101.48(3) . 2
Cl Au Au 84.71(3) . 2
C25 Fe C25 127.3(2) . 2
C25 Fe C21 41.26(16) . .
C25 Fe C21 111.72(17) 2 .
C25 Fe C21 111.72(17) . 2
C25 Fe C21 41.26(16) 2 2
C21 Fe C21 129.1(2) . 2
C25 Fe C23 158.4(2) . 2
C25 Fe C23 68.1(2) 2 2
C21 Fe C23 155.15(18) . 2
C21 Fe C23 68.32(18) 2 2
C25 Fe C23 68.1(2) . .
C25 Fe C23 158.4(2) 2 .
C21 Fe C23 68.32(18) . .
C21 Fe C23 155.16(18) 2 .
C23 Fe C23 102.5(3) 2 .
C25 Fe C22 124.90(18) . 2
C25 Fe C22 68.83(19) 2 2
C21 Fe C22 164.09(18) . 2
C21 Fe C22 40.75(17) 2 2
C23 Fe C22 40.69(19) 2 2
C23 Fe C22 117.4(2) . 2
C25 Fe C22 68.8(2) . .
C25 Fe C22 124.90(18) 2 .
C21 Fe C22 40.75(17) . .
C21 Fe C22 164.09(18) 2 .
C23 Fe C22 117.4(2) 2 .
C23 Fe C22 40.68(19) . .
C22 Fe C22 152.5(3) 2 .
C25 Fe C24 40.06(18) . .
C25 Fe C24 161.2(2) 2 .
C21 Fe C24 68.23(17) . .
C21 Fe C24 123.10(19) 2 .
C23 Fe C24 120.4(2) 2 .
C23 Fe C24 40.4(2) . .
C22 Fe C24 105.9(2) 2 .
C22 Fe C24 68.3(2) . .
C25 Fe C24 161.2(2) . 2
C25 Fe C24 40.06(18) 2 2
C21 Fe C24 123.09(19) . 2
C21 Fe C24 68.23(17) 2 2
C23 Fe C24 40.4(2) 2 2
C23 Fe C24 120.4(2) . 2
C22 Fe C24 68.3(2) 2 2
C22 Fe C24 105.9(2) . 2
C24 Fe C24 156.5(3) . 2
C12 S C2 99.2(2) . .
O1 P O2 105.17(17) . .
O1 P C21 100.67(17) . .
O2 P C21 101.19(19) . .
O1 P Au 111.76(12) . .
O2 P Au 116.27(12) . .
C21 P Au 119.69(15) . .
C11 O1 P 117.4(2) . .
C1 O2 P 120.9(3) . .
C2 C1 C10 123.1(4) . .
C2 C1 O2 120.5(4) . .
C10 C1 O2 116.3(4) . .
C1 C2 C3 117.7(4) . .
C1 C2 S 119.9(3) . .
C3 C2 S 122.4(3) . .
C8 C3 C4 118.0(4) . .
C8 C3 C2 119.4(4) . .
C4 C3 C2 122.6(4) . .
C5 C4 C3 120.7(5) . .
C5 C4 H4 119.7 . .
C3 C4 H4 119.7 . .
C4 C5 C6 121.3(4) . .
C4 C5 H5 119.3 . .
C6 C5 H5 119.3 . .
C7 C6 C5 119.3(5) . .
C7 C6 H6 120.4 . .
C5 C6 H6 120.4 . .
C6 C7 C8 121.4(5) . .
C6 C7 H7 119.3 . .
C8 C7 H7 119.3 . .
C7 C8 C9 121.7(4) . .
C7 C8 C3 119.2(4) . .
C9 C8 C3 119.0(4) . .
C10 C9 C8 121.4(4) . .
C10 C9 H9 119.3 . .
C8 C9 H9 119.3 . .
C9 C10 C1 119.1(4) . .
C9 C10 H10 120.4 . .
C1 C10 H10 120.4 . .
C12 C11 C20 122.8(4) . .
C12 C11 O1 120.1(4) . .
C20 C11 O1 117.0(4) . .
C11 C12 C13 118.3(4) . .
C11 C12 S 120.6(3) . .
C13 C12 S 121.1(3) . .
C14 C13 C18 117.4(4) . .
C14 C13 C12 123.6(4) . .
C18 C13 C12 119.0(4) . .
C15 C14 C13 121.0(5) . .
C15 C14 H14 119.5 . .
C13 C14 H14 119.5 . .
C14 C15 C16 121.0(5) . .
C14 C15 H15 119.5 . .
C16 C15 H15 119.5 . .
C17 C16 C15 119.6(4) . .
C17 C16 H16 120.2 . .
C15 C16 H16 120.2 . .
C16 C17 C18 121.2(5) . .
C16 C17 H17 119.4 . .
C18 C17 H17 119.4 . .
C19 C18 C17 121.1(5) . .
C19 C18 C13 119.3(4) . .
C17 C18 C13 119.6(4) . .
C20 C19 C18 121.2(5) . .
C20 C19 H19 119.4 . .
C18 C19 H19 119.4 . .
C19 C20 C11 119.0(4) . .
C19 C20 H20 120.5 . .
C11 C20 H20 120.5 . .
C22 C21 C25 107.6(4) . .
C22 C21 P 126.5(3) . .
C25 C21 P 125.8(3) . .
C22 C21 Fe 69.8(3) . .
C25 C21 Fe 69.3(2) . .
P C21 Fe 125.7(2) . .
C21 C22 C23 107.5(4) . .
C21 C22 Fe 69.4(3) . .
C23 C22 Fe 69.6(3) . .
C21 C22 H22 126.2 . .
C23 C22 H22 126.2 . .
Fe C22 H22 126.2 . .
C24 C23 C22 108.3(4) . .
C24 C23 Fe 70.0(3) . .
C22 C23 Fe 69.7(3) . .
C24 C23 H23 125.8 . .
C22 C23 H23 125.8 . .
Fe C23 H23 126.0 . .
C25 C24 C23 108.7(4) . .
C25 C24 Fe 69.6(3) . .
C23 C24 Fe 69.6(3) . .
C25 C24 H24 125.7 . .
C23 C24 H24 125.7 . .
Fe C24 H24 126.8 . .
C24 C25 C21 107.9(4) . .
C24 C25 Fe 70.4(3) . .
C21 C25 Fe 69.4(3) . .
C24 C25 H25 126.1 . .
C21 C25 H25 126.1 . .
Fe C25 H25 125.7 . .

loop_
_geom_bond_atom_site_label_1
_geom_bond_atom_site_label_2
_geom_bond_distance
_geom_bond_site_symmetry_2
Au P 2.2022(12) .
Au Cl 2.2842(11) .
Au Au 3.1750(3) 2
Fe C25 2.043(5) .
Fe C25 2.043(5) 2
Fe C21 2.044(4) .
Fe C21 2.044(4) 2
Fe C23 2.048(5) 2
Fe C23 2.048(5) .
Fe C22 2.049(5) 2
Fe C22 2.049(5) .
Fe C24 2.054(5) .
Fe C24 2.054(5) 2
S C12 1.783(5) .
S C2 1.792(5) .
P O1 1.608(3) .
P O2 1.610(3) .
P C21 1.755(4) .
O1 C11 1.407(5) .
O2 C1 1.407(5) .
C1 C2 1.375(6) .
C1 C10 1.398(6) .
C2 C3 1.432(6) .
C3 C8 1.419(6) .
C3 C4 1.422(6) .
C4 C5 1.357(7) .
C4 H4 0.9500 .
C5 C6 1.404(7) .
C5 H5 0.9500 .
C6 C7 1.361(7) .
C6 H6 0.9500 .
C7 C8 1.409(6) .
C7 H7 0.9500 .
C8 C9 1.413(6) .
C9 C10 1.353(6) .
C9 H9 0.9500 .
C10 H10 0.9500 .
C11 C12 1.376(6) .
C11 C20 1.398(7) .
C12 C13 1.431(6) .
C13 C14 1.419(6) .
C13 C18 1.427(7) .
C14 C15 1.370(7) .
C14 H14 0.9500 .
C15 C16 1.406(7) .
C15 H15 0.9500 .
C16 C17 1.357(7) .
C16 H16 0.9500 .
C17 C18 1.417(6) .
C17 H17 0.9500 .
C18 C19 1.403(7) .
C19 C20 1.373(6) .
C19 H19 0.9500 .
C20 H20 0.9500 .
C21 C22 1.425(6) .
C21 C25 1.440(6) .
C22 C23 1.424(7) .
C22 H22 0.9500 .
C23 C24 1.416(8) .
C23 H23 0.9500 .
C24 C25 1.403(6) .
C24 H24 0.9500 .
C25 H25 0.9500 .
